data_9007795
loop_
_publ_author_name
'Hovnanian, N.'
'Hubert-Pfalzgraf L G'
'Borgne, G. L.'

_publ_section_title
;
 Structures of two polymorphs of cis-TaBr4(PhPMe2)2
 Sample: 1
;
_journal_name_full 'Acta Crystallographica, Section C'
_journal_page_first 1207
_journal_page_last 1209
_journal_paper_doi 10.1107/S0108270189011613
_journal_volume 46
_journal_year 1990
_chemical_formula_structural TaBr4(PhPMe2)2
_chemical_formula_sum 'C16 Br4 P2 Ta'
_space_group_IT_number 14
_symmetry_space_group_name_Hall '-P 2ybc'
_symmetry_space_group_name_H-M 'P 1 21/c 1'
_cell_angle_alpha 90
_cell_angle_beta 99.22
_cell_angle_gamma 90
_cell_length_a 8.493
_cell_length_b 30.369
_cell_length_c 8.898
_cell_formula_units_Z 4
_cell_volume 2265.356
_database_code_amcsd 0010157
_exptl_crystal_density_diffrn 2.213
_cod_original_formula_sum 'Ta Br4 P2 C16'
_cod_database_code 9007795
_amcsd_formula_title TaBr4(PhPMe2)2

loop_
_space_group_symop_operation_xyz
x,y,z
x,1/2-y,1/2+z
-x,1/2+y,1/2-z
-x,-y,-z

loop_
_atom_site_label
_atom_site_fract_x
_atom_site_fract_y
_atom_site_fract_z
_atom_site_U_iso_or_equiv
_atom_site_attached_hydrogens
Ta -0.00012 0.12351 0.25369 0.03952 0
Br1 0.25800 0.16384 0.35030 0.07954 0
Br2 0.02740 0.07989 0.49910 0.08625 0
Br3 0.12930 0.07248 0.09530 0.06839 0
Br4 -0.19410 0.17569 0.33240 0.06903 0
P1 -0.24550 0.07060 0.16770 0.04104 0
P2 -0.02100 0.17930 0.02080 0.04559 0
C1 -0.40300 0.07870 0.27600 0.07092 3
C2 -0.19500 0.01330 0.20500 0.06333 3
C3 -0.34100 0.06940 -0.03100 0.04179 0
C4 -0.48800 0.09120 -0.07900 0.05193 1
C5 -0.56500 0.08680 -0.22400 0.06079 1
C6 -0.49700 0.06400 -0.32900 0.06713 1
C7 -0.35200 0.04360 -0.28800 0.07092 1
C8 -0.27500 0.04820 -0.13800 0.05699 1
C9 0.03800 0.23470 0.08700 0.08612 3
C10 0.11300 0.16630 -0.11100 0.08359 3
C11 -0.21200 0.18890 -0.09500 0.03926 0
C12 -0.25300 0.17040 -0.23900 0.05066 1
C13 -0.39900 0.17900 -0.32800 0.05826 1
C14 -0.50700 0.20510 -0.27500 0.05953 1
C15 -0.46800 0.22260 -0.13400 0.05699 1
C16 -0.32500 0.21560 -0.04600 0.04813 1

loop_
_cod_related_entry_id
_cod_related_entry_database
_cod_related_entry_code
1 AMCSD 0010157
